data_1518612
loop_
_publ_author_name
'Vigalok, Arkadi'

_publ_section_title
;
 Electrophilic halogenation-reductive elimination chemistry of
 organopalladium and -platinum complexes.
;
_journal_issue 2
_journal_name_full 'Accounts of chemical research'
_journal_page_first 238
_journal_page_last 247
_journal_paper_doi 10.1021/ar500325x
_journal_volume 48
_journal_year 2015
_chemical_formula_moiety 'C27 H36 F2 N P Pt'
_chemical_formula_sum 'C27 H36 F2 N P Pt'
_chemical_formula_weight 638.63
_chemical_name_systematic
; 
 ? 
;
_space_group_IT_number 14
_symmetry_cell_setting monoclinic
_symmetry_space_group_name_Hall '-P 2yn'
_symmetry_space_group_name_H-M 'P 1 21/n 1'
_atom_sites_solution_hydrogens geom
_atom_sites_solution_primary direct
_atom_sites_solution_secondary difmap
_audit_creation_method SHELXL-97
_cell_angle_alpha 90.00
_cell_angle_beta 111.3186(14)
_cell_angle_gamma 90.00
_cell_formula_units_Z 4
_cell_length_a 8.72610(10)
_cell_length_b 31.0122(6)
_cell_length_c 9.60850(10)
_cell_measurement_reflns_used 5229
_cell_measurement_temperature 110(2)
_cell_measurement_theta_max 27.92
_cell_measurement_theta_min 2.78
_cell_volume 2422.29(6)
_computing_cell_refinement Denzo
_computing_data_collection 'Collect, Nonius B.V.'
_computing_data_reduction 'Denzo & Scalepack'
_computing_structure_refinement 'SHELXL-97 (Sheldrick, 1997)'
_computing_structure_solution SIR-97
_diffrn_ambient_temperature 110(2)
_diffrn_detector_area_resol_mean 12,8
_diffrn_measured_fraction_theta_full 0.985
_diffrn_measured_fraction_theta_max 0.985
_diffrn_measurement_device_type 'Nonius KappaCCD'
_diffrn_measurement_method '1 deg. \f and \w scans'
_diffrn_radiation_monochromator graphite
_diffrn_radiation_source 'fine-focus sealed tube'
_diffrn_radiation_type MoK\a
_diffrn_radiation_wavelength 0.71073
_diffrn_reflns_av_R_equivalents 0.0430
_diffrn_reflns_av_sigmaI/netI 0.0538
_diffrn_reflns_limit_h_max 11
_diffrn_reflns_limit_h_min 0
_diffrn_reflns_limit_k_max 40
_diffrn_reflns_limit_k_min 0
_diffrn_reflns_limit_l_max 11
_diffrn_reflns_limit_l_min -12
_diffrn_reflns_number 16985
_diffrn_reflns_theta_full 27.92
_diffrn_reflns_theta_max 27.92
_diffrn_reflns_theta_min 2.78
_diffrn_standards_number 0
_exptl_absorpt_coefficient_mu 5.890
_exptl_absorpt_correction_T_max 0.4720
_exptl_absorpt_correction_T_min 0.2323
_exptl_absorpt_correction_type multi-scan
_exptl_absorpt_process_details 'Blessing, 1995'
_exptl_crystal_colour colorless
_exptl_crystal_density_diffrn 1.751
_exptl_crystal_density_method 'not measured'
_exptl_crystal_description plate
_exptl_crystal_F_000 1264
_exptl_crystal_size_max 0.35
_exptl_crystal_size_mid 0.30
_exptl_crystal_size_min 0.15
_refine_diff_density_max 3.185
_refine_diff_density_min -2.665
_refine_diff_density_rms 0.211
_refine_ls_extinction_method none
_refine_ls_goodness_of_fit_ref 1.055
_refine_ls_hydrogen_treatment constr
_refine_ls_matrix_type full
_refine_ls_number_parameters 296
_refine_ls_number_reflns 5720
_refine_ls_number_restraints 0
_refine_ls_restrained_S_all 1.055
_refine_ls_R_factor_all 0.0615
_refine_ls_R_factor_gt 0.0405
_refine_ls_shift/su_max 0.001
_refine_ls_shift/su_mean 0.000
_refine_ls_structure_factor_coef Fsqd
_refine_ls_weighting_details 'calc w=1/[\s^2^(Fo^2^)+(0.0609P)^2^+0.0000P] where P=(Fo^2^+2Fc^2^)/3'
_refine_ls_weighting_scheme calc
_refine_ls_wR_factor_gt 0.0950
_refine_ls_wR_factor_ref 0.1056
_reflns_number_gt 4392
_reflns_number_total 5720
_reflns_threshold_expression >2sigma(I)
_cod_data_source_file ar500325x_si_001.cif
_cod_data_source_block ar56
_cod_depositor_comments 'Adding full bibliography for 1518612.cif.'
_cod_original_sg_symbol_H-M 'P 21/n'
_cod_database_code 1518612

loop_
_symmetry_equiv_pos_as_xyz
'x, y, z'
'-x+1/2, y+1/2, -z+1/2'
'-x, -y, -z'
'x-1/2, -y-1/2, z-1/2'

loop_
_atom_site_label
_atom_site_type_symbol
_atom_site_fract_x
_atom_site_fract_y
_atom_site_fract_z
_atom_site_U_iso_or_equiv
_atom_site_adp_type
_atom_site_occupancy
_atom_site_symmetry_multiplicity
_atom_site_calc_flag
_atom_site_refinement_flags
Pt1 Pt 0.32000(2) 0.141896(7) 0.750232(19) 0.01401(9) Uani 1 1 d .
P2 P 0.44570(17) 0.10064(5) 0.62536(14) 0.0176(3) Uani 1 1 d .
F3 F 0.3429(4) 0.19566(10) 0.6315(3) 0.0202(7) Uani 1 1 d .
F4 F 0.0886(4) 0.13888(10) 0.5854(3) 0.0201(7) Uani 1 1 d .
N5 N 0.1927(5) 0.18121(15) 0.8552(4) 0.0176(10) Uani 1 1 d .
C6 C 0.0896(6) 0.21014(18) 0.7675(5) 0.0167(11) Uani 1 1 d .
H6 H 0.0769 0.2116 0.6652 0.020 Uiso 1 1 calc R
C7 C 0.0003(7) 0.2383(2) 0.8209(6) 0.0236(13) Uani 1 1 d .
H7 H -0.0681 0.2597 0.7576 0.028 Uiso 1 1 calc R
C8 C 0.0127(7) 0.2345(2) 0.9686(6) 0.0233(13) Uani 1 1 d .
H8 H -0.0505 0.2525 1.0073 0.028 Uiso 1 1 calc R
C9 C 0.1193(6) 0.20410(19) 1.0580(6) 0.0206(12) Uani 1 1 d .
H9 H 0.1305 0.2010 1.1596 0.025 Uiso 1 1 calc R
C10 C 0.2087(6) 0.17849(19) 0.9992(5) 0.0186(12) Uani 1 1 d .
H10 H 0.2841 0.1583 1.0621 0.022 Uiso 1 1 calc R
C11 C 0.5260(6) 0.15041(18) 0.9424(6) 0.0155(12) Uani 1 1 d .
C12 C 0.5942(6) 0.19178(19) 0.9897(5) 0.0184(12) Uani 1 1 d .
C13 C 0.7272(6) 0.1954(2) 1.1264(6) 0.0207(12) Uani 1 1 d .
H13 H 0.7733 0.2231 1.1572 0.025 Uiso 1 1 calc R
C14 C 0.7936(7) 0.1609(2) 1.2175(6) 0.0233(13) Uani 1 1 d .
H14 H 0.8837 0.1647 1.3090 0.028 Uiso 1 1 calc R
C15 C 0.7265(6) 0.1202(2) 1.1734(6) 0.0221(13) Uani 1 1 d .
H15 H 0.7710 0.0957 1.2342 0.026 Uiso 1 1 calc R
C16 C 0.5945(6) 0.1156(2) 1.0404(5) 0.0199(12) Uani 1 1 d .
H16 H 0.5475 0.0878 1.0135 0.024 Uiso 1 1 calc R
C17 C 0.5394(7) 0.2334(2) 0.9033(6) 0.0248(13) Uani 1 1 d .
H17A H 0.5328 0.2292 0.8001 0.037 Uiso 1 1 calc R
H17B H 0.6190 0.2562 0.9503 0.037 Uiso 1 1 calc R
H17C H 0.4310 0.2416 0.9034 0.037 Uiso 1 1 calc R
C18 C 0.2743(7) 0.08437(18) 0.8256(6) 0.0192(12) Uani 1 1 d .
C19 C 0.1511(7) 0.0783(2) 0.8840(6) 0.0205(12) Uani 1 1 d .
H19 H 0.0901 0.1024 0.8964 0.025 Uiso 1 1 calc R
C20 C 0.1166(7) 0.0375(2) 0.9243(6) 0.0281(14) Uani 1 1 d .
H20 H 0.0348 0.0343 0.9671 0.034 Uiso 1 1 calc R
C21 C 0.1984(7) 0.0020(2) 0.9034(6) 0.0265(14) Uani 1 1 d .
H21 H 0.1725 -0.0258 0.9302 0.032 Uiso 1 1 calc R
C22 C 0.3193(7) 0.0068(2) 0.8427(6) 0.0249(13) Uani 1 1 d .
H22 H 0.3757 -0.0178 0.8270 0.030 Uiso 1 1 calc R
C23 C 0.3580(6) 0.0472(2) 0.8050(6) 0.0198(12) Uani 1 1 d .
C24 C 0.4894(6) 0.05184(19) 0.7380(5) 0.0192(12) Uani 1 1 d .
H24A H 0.4884 0.0265 0.6752 0.023 Uiso 1 1 calc R
H24B H 0.5993 0.0539 0.8182 0.023 Uiso 1 1 calc R
C25 C 0.2959(7) 0.0846(2) 0.4356(5) 0.0249(14) Uani 1 1 d .
C26 C 0.2199(8) 0.1248(2) 0.3426(6) 0.0322(16) Uani 1 1 d .
H26A H 0.1304 0.1161 0.2508 0.048 Uiso 1 1 calc R
H26B H 0.3043 0.1401 0.3170 0.048 Uiso 1 1 calc R
H26C H 0.1765 0.1439 0.4008 0.048 Uiso 1 1 calc R
C27 C 0.1589(7) 0.0569(2) 0.4565(6) 0.0304(14) Uani 1 1 d .
H27A H 0.1038 0.0734 0.5116 0.046 Uiso 1 1 calc R
H27B H 0.2074 0.0308 0.5128 0.046 Uiso 1 1 calc R
H27C H 0.0787 0.0488 0.3585 0.046 Uiso 1 1 calc R
C28 C 0.3776(8) 0.0565(2) 0.3488(6) 0.0356(16) Uani 1 1 d .
H28A H 0.2929 0.0454 0.2577 0.053 Uiso 1 1 calc R
H28B H 0.4354 0.0323 0.4117 0.053 Uiso 1 1 calc R
H28C H 0.4563 0.0740 0.3221 0.053 Uiso 1 1 calc R
C29 C 0.6478(7) 0.1188(2) 0.6153(6) 0.0258(14) Uani 1 1 d .
C30 C 0.6198(9) 0.1525(2) 0.4926(7) 0.0365(17) Uani 1 1 d .
H30A H 0.5463 0.1751 0.5035 0.055 Uiso 1 1 calc R
H30B H 0.5698 0.1387 0.3947 0.055 Uiso 1 1 calc R
H30C H 0.7254 0.1654 0.5010 0.055 Uiso 1 1 calc R
C31 C 0.7531(8) 0.14010(19) 0.7616(6) 0.0235(13) Uani 1 1 d .
H31A H 0.8579 0.1493 0.7554 0.035 Uiso 1 1 calc R
H31B H 0.7740 0.1195 0.8437 0.035 Uiso 1 1 calc R
H31C H 0.6952 0.1653 0.7798 0.035 Uiso 1 1 calc R
C32 C 0.7449(7) 0.0801(2) 0.5888(6) 0.0243(13) Uani 1 1 d .
H32A H 0.8516 0.0901 0.5892 0.036 Uiso 1 1 calc R
H32B H 0.6826 0.0669 0.4921 0.036 Uiso 1 1 calc R
H32C H 0.7621 0.0588 0.6684 0.036 Uiso 1 1 calc R

loop_
_atom_site_aniso_label
_atom_site_aniso_U_11
_atom_site_aniso_U_22
_atom_site_aniso_U_33
_atom_site_aniso_U_23
_atom_site_aniso_U_13
_atom_site_aniso_U_12
Pt1 0.01677(13) 0.01311(13) 0.01268(12) 0.00096(8) 0.00596(8) 0.00114(9)
P2 0.0218(7) 0.0168(8) 0.0154(6) 0.0006(6) 0.0082(5) 0.0034(6)
F3 0.0294(17) 0.0139(18) 0.0183(14) 0.0031(13) 0.0098(13) 0.0003(14)
F4 0.0154(16) 0.025(2) 0.0162(15) -0.0024(13) 0.0016(12) 0.0049(13)
N5 0.023(2) 0.014(3) 0.019(2) -0.0045(19) 0.0115(18) -0.001(2)
C6 0.020(3) 0.014(3) 0.020(2) 0.004(2) 0.011(2) 0.006(2)
C7 0.026(3) 0.021(3) 0.025(3) 0.001(3) 0.010(2) 0.002(3)
C8 0.026(3) 0.021(3) 0.028(3) -0.006(3) 0.016(2) -0.006(3)
C9 0.026(3) 0.018(3) 0.020(3) -0.001(2) 0.011(2) -0.001(2)
C10 0.025(3) 0.017(3) 0.013(2) 0.001(2) 0.006(2) -0.002(2)
C11 0.013(3) 0.020(3) 0.013(2) 0.001(2) 0.005(2) -0.001(2)
C12 0.019(3) 0.021(3) 0.019(2) 0.000(2) 0.012(2) -0.002(2)
C13 0.023(3) 0.019(3) 0.022(3) -0.002(2) 0.010(2) -0.006(2)
C14 0.022(3) 0.030(4) 0.021(3) 0.001(3) 0.011(2) 0.000(3)
C15 0.019(3) 0.031(4) 0.018(3) 0.002(3) 0.009(2) 0.004(3)
C16 0.026(3) 0.018(3) 0.017(2) 0.004(2) 0.010(2) 0.002(2)
C17 0.033(3) 0.020(3) 0.021(3) -0.002(2) 0.010(2) -0.004(3)
C18 0.024(3) 0.011(3) 0.021(3) -0.001(2) 0.007(2) 0.002(2)
C19 0.024(3) 0.017(3) 0.024(3) 0.002(2) 0.012(2) 0.002(2)
C20 0.023(3) 0.035(4) 0.025(3) 0.006(3) 0.007(2) -0.009(3)
C21 0.033(3) 0.018(3) 0.027(3) 0.005(3) 0.010(3) -0.008(3)
C22 0.026(3) 0.015(3) 0.028(3) 0.000(2) 0.002(2) -0.001(3)
C23 0.023(3) 0.020(3) 0.014(2) 0.001(2) 0.003(2) 0.003(2)
C24 0.024(3) 0.011(3) 0.022(3) 0.001(2) 0.008(2) 0.005(2)
C25 0.027(3) 0.031(4) 0.013(2) -0.003(2) 0.003(2) 0.008(3)
C26 0.038(4) 0.042(4) 0.018(3) 0.005(3) 0.013(3) 0.015(3)
C27 0.031(3) 0.029(4) 0.025(3) -0.010(3) 0.004(2) 0.001(3)
C28 0.045(4) 0.038(4) 0.020(3) -0.009(3) 0.006(3) 0.014(3)
C29 0.030(3) 0.028(4) 0.032(3) -0.002(3) 0.025(3) 0.000(3)
C30 0.046(4) 0.036(4) 0.040(4) 0.008(3) 0.031(3) 0.001(3)
C31 0.026(3) 0.018(3) 0.033(3) -0.005(2) 0.019(3) -0.006(3)
C32 0.024(3) 0.024(4) 0.031(3) -0.001(3) 0.017(2) 0.007(3)

loop_
_atom_type_symbol
_atom_type_description
_atom_type_scat_dispersion_real
_atom_type_scat_dispersion_imag
_atom_type_scat_source
C C 0.0033 0.0016 'International Tables Vol C Tables 4.2.6.8 and 6.1.1.4'
H H 0.0000 0.0000 'International Tables Vol C Tables 4.2.6.8 and 6.1.1.4'
F F 0.0171 0.0103 'International Tables Vol C Tables 4.2.6.8 and 6.1.1.4'
N N 0.0061 0.0033 'International Tables Vol C Tables 4.2.6.8 and 6.1.1.4'
P P 0.1023 0.0942 'International Tables Vol C Tables 4.2.6.8 and 6.1.1.4'
Pt Pt -1.7033 8.3905 'International Tables Vol C Tables 4.2.6.8 and 6.1.1.4'

loop_
_geom_angle_atom_site_label_1
_geom_angle_atom_site_label_2
_geom_angle_atom_site_label_3
_geom_angle
C18 Pt1 F4 88.26(17)
C18 Pt1 F3 168.64(16)
F4 Pt1 F3 82.96(12)
C18 Pt1 C11 90.8(2)
F4 Pt1 C11 167.93(17)
F3 Pt1 C11 99.31(17)
C18 Pt1 N5 97.52(19)
F4 Pt1 N5 81.75(14)
F3 Pt1 N5 88.37(14)
C11 Pt1 N5 86.46(19)
C18 Pt1 P2 83.61(15)
F4 Pt1 P2 95.39(9)
F3 Pt1 P2 90.03(9)
C11 Pt1 P2 96.45(15)
N5 Pt1 P2 176.88(12)
C24 P2 C25 106.2(3)
C24 P2 C29 106.4(3)
C25 P2 C29 111.2(3)
C24 P2 Pt1 100.95(17)
C25 P2 Pt1 111.01(18)
C29 P2 Pt1 119.7(2)
C6 N5 C10 119.2(5)
C6 N5 Pt1 115.7(3)
C10 N5 Pt1 125.1(4)
N5 C6 C7 122.1(5)
N5 C6 H6 118.9
C7 C6 H6 118.9
C8 C7 C6 118.7(5)
C8 C7 H7 120.7
C6 C7 H7 120.7
C9 C8 C7 118.5(5)
C9 C8 H8 120.7
C7 C8 H8 120.7
C10 C9 C8 119.6(5)
C10 C9 H9 120.2
C8 C9 H9 120.2
N5 C10 C9 121.8(5)
N5 C10 H10 119.1
C9 C10 H10 119.1
C16 C11 C12 116.8(5)
C16 C11 Pt1 121.0(4)
C12 C11 Pt1 121.9(4)
C13 C12 C11 118.6(5)
C13 C12 C17 115.7(5)
C11 C12 C17 125.7(5)
C14 C13 C12 123.3(6)
C14 C13 H13 118.4
C12 C13 H13 118.4
C13 C14 C15 118.7(5)
C13 C14 H14 120.6
C15 C14 H14 120.6
C16 C15 C14 119.5(6)
C16 C15 H15 120.3
C14 C15 H15 120.3
C15 C16 C11 123.1(6)
C15 C16 H16 118.5
C11 C16 H16 118.5
C12 C17 H17A 109.5
C12 C17 H17B 109.5
H17A C17 H17B 109.5
C12 C17 H17C 109.5
H17A C17 H17C 109.5
H17B C17 H17C 109.5
C19 C18 C23 117.3(5)
C19 C18 Pt1 123.1(4)
C23 C18 Pt1 119.3(4)
C20 C19 C18 120.9(6)
C20 C19 H19 119.6
C18 C19 H19 119.6
C21 C20 C19 121.1(5)
C21 C20 H20 119.5
C19 C20 H20 119.5
C20 C21 C22 119.5(6)
C20 C21 H21 120.2
C22 C21 H21 120.2
C23 C22 C21 120.3(6)
C23 C22 H22 119.8
C21 C22 H22 119.8
C22 C23 C18 121.0(5)
C22 C23 C24 119.6(5)
C18 C23 C24 119.4(5)
C23 C24 P2 107.7(4)
C23 C24 H24A 110.2
P2 C24 H24A 110.2
C23 C24 H24B 110.2
P2 C24 H24B 110.2
H24A C24 H24B 108.5
C26 C25 C27 109.7(5)
C26 C25 C28 109.3(4)
C27 C25 C28 106.6(5)
C26 C25 P2 110.5(4)
C27 C25 P2 108.5(4)
C28 C25 P2 112.1(4)
C25 C26 H26A 109.5
C25 C26 H26B 109.5
H26A C26 H26B 109.5
C25 C26 H26C 109.5
H26A C26 H26C 109.5
H26B C26 H26C 109.5
C25 C27 H27A 109.5
C25 C27 H27B 109.5
H27A C27 H27B 109.5
C25 C27 H27C 109.5
H27A C27 H27C 109.5
H27B C27 H27C 109.5
C25 C28 H28A 109.5
C25 C28 H28B 109.5
H28A C28 H28B 109.5
C25 C28 H28C 109.5
H28A C28 H28C 109.5
H28B C28 H28C 109.5
C31 C29 C30 106.8(5)
C31 C29 C32 107.8(5)
C30 C29 C32 110.4(5)
C31 C29 P2 110.1(4)
C30 C29 P2 110.7(4)
C32 C29 P2 110.8(4)
C29 C30 H30A 109.5
C29 C30 H30B 109.5
H30A C30 H30B 109.5
C29 C30 H30C 109.5
H30A C30 H30C 109.5
H30B C30 H30C 109.5
C29 C31 H31A 109.5
C29 C31 H31B 109.5
H31A C31 H31B 109.5
C29 C31 H31C 109.5
H31A C31 H31C 109.5
H31B C31 H31C 109.5
C29 C32 H32A 109.5
C29 C32 H32B 109.5
H32A C32 H32B 109.5
C29 C32 H32C 109.5
H32A C32 H32C 109.5
H32B C32 H32C 109.5

loop_
_geom_bond_atom_site_label_1
_geom_bond_atom_site_label_2
_geom_bond_distance
Pt1 C18 2.019(6)
Pt1 F4 2.066(3)
Pt1 F3 2.071(3)
Pt1 C11 2.073(5)
Pt1 N5 2.133(4)
Pt1 P2 2.2884(14)
P2 C24 1.818(5)
P2 C25 1.884(5)
P2 C29 1.887(6)
N5 C6 1.332(6)
N5 C10 1.342(6)
C6 C7 1.386(7)
C6 H6 0.9500
C7 C8 1.388(7)
C7 H7 0.9500
C8 C9 1.383(8)
C8 H8 0.9500
C9 C10 1.371(7)
C9 H9 0.9500
C10 H10 0.9500
C11 C16 1.414(7)
C11 C12 1.418(8)
C12 C13 1.406(7)
C12 C17 1.515(8)
C13 C14 1.370(8)
C13 H13 0.9500
C14 C15 1.392(9)
C14 H14 0.9500
C15 C16 1.382(7)
C15 H15 0.9500
C16 H16 0.9500
C17 H17A 0.9800
C17 H17B 0.9800
C17 H17C 0.9800
C18 C19 1.395(7)
C18 C23 1.416(8)
C19 C20 1.386(8)
C19 H19 0.9500
C20 C21 1.367(9)
C20 H20 0.9500
C21 C22 1.386(8)
C21 H21 0.9500
C22 C23 1.380(8)
C22 H22 0.9500
C23 C24 1.512(7)
C24 H24A 0.9900
C24 H24B 0.9900
C25 C26 1.536(8)
C25 C27 1.545(9)
C25 C28 1.548(8)
C26 H26A 0.9800
C26 H26B 0.9800
C26 H26C 0.9800
C27 H27A 0.9800
C27 H27B 0.9800
C27 H27C 0.9800
C28 H28A 0.9800
C28 H28B 0.9800
C28 H28C 0.9800
C29 C31 1.522(8)
C29 C30 1.526(8)
C29 C32 1.543(8)
C30 H30A 0.9800
C30 H30B 0.9800
C30 H30C 0.9800
C31 H31A 0.9800
C31 H31B 0.9800
C31 H31C 0.9800
C32 H32A 0.9800
C32 H32B 0.9800
C32 H32C 0.9800
